data_4503799
loop_
_publ_author_name
'Copley, Royston C. B.'
'Barnett, Sarah A.'
'Karamertzanis, Panagiotis G.'
'Harris, Kenneth D. M.'
'Kariuki, Benson M.'
'Xu, Mingcan'
'Nickels, E. Anne'
'Lancaster, Robert W.'
'Price, Sarah L.'

_publ_section_title
;
 Predictable Disorder versus Polymorphism in the Rationalization of
 Structural Diversity: A Multidisciplinary Study of Eniluracil
;
_journal_issue 9
_journal_name_full 'Crystal Growth &amp; Design'
_journal_page_first 3474
_journal_paper_doi 10.1021/cg800517h
_journal_volume 8
_journal_year 2008
_chemical_formula_moiety 'C6 H4 N2 O2'
_chemical_formula_sum 'C6 H4 N2 O2'
_chemical_formula_weight 136.11
_chemical_name_systematic
;
5-Ethynyl-2,4(1H,3H)-pyrimidinedione - eniluracil
;
_space_group_IT_number 14
_symmetry_cell_setting monoclinic
_symmetry_space_group_name_Hall '-P 2yn'
_symmetry_space_group_name_H-M 'P 1 21/n 1'
_atom_sites_solution_hydrogens geom
_atom_sites_solution_primary direct
_audit_creation_method SHELXL-97
_cell_angle_alpha 90.00
_cell_angle_beta 101.2085(17)
_cell_angle_gamma 90.00
_cell_formula_units_Z 4
_cell_length_a 9.0169(3)
_cell_length_b 6.8086(2)
_cell_length_c 9.3777(3)
_cell_measurement_reflns_used 1129
_cell_measurement_temperature 150(2)
_cell_measurement_theta_max 71.21
_cell_measurement_theta_min 6.23
_cell_volume 564.74(3)
_computing_cell_refinement 'SAINT+ V6.45A [XP] (Bruker, 2003)'
_computing_data_collection 'SMART V5.604 [NT] (Bruker, 2000)'
_computing_data_reduction 'SAINT+ V6.45A [XP] (Bruker, 2003)'
_computing_molecular_graphics 'SHELXTL V5.10 UNIX (Bruker, 1997)'
_computing_publication_material 'SHELXTL V6.10 UNIX (Bruker, 2001)'
_computing_structure_refinement 'SHELXTL V6.10 UNIX (Bruker, 2001)'
_computing_structure_solution 'SHELXTL V6.10 UNIX (Bruker, 2001)'
_diffrn_ambient_temperature 150(2)
_diffrn_measured_fraction_theta_full 0.982
_diffrn_measured_fraction_theta_max 0.982
_diffrn_measurement_device_type 'Bruker AXS SMART 6000'
_diffrn_measurement_method \w
_diffrn_radiation_collimation '0.8 mm double-pinhole'
_diffrn_radiation_monochromator 'graphite - parallel geometry'
_diffrn_radiation_source 'normal focus sealed tube'
_diffrn_radiation_type CuK\a
_diffrn_radiation_wavelength 1.54178
_diffrn_reflns_av_R_equivalents 0.0146
_diffrn_reflns_av_sigmaI/netI 0.0122
_diffrn_reflns_limit_h_max 11
_diffrn_reflns_limit_h_min -10
_diffrn_reflns_limit_k_max 8
_diffrn_reflns_limit_k_min -8
_diffrn_reflns_limit_l_max 11
_diffrn_reflns_limit_l_min -11
_diffrn_reflns_number 4642
_diffrn_reflns_theta_full 71.70
_diffrn_reflns_theta_max 71.70
_diffrn_reflns_theta_min 6.23
_diffrn_standards_decay_% N/A
_diffrn_standards_interval_count N/A
_diffrn_standards_interval_time N/A
_diffrn_standards_number 0
_exptl_absorpt_coefficient_mu 1.060
_exptl_absorpt_correction_T_max 0.8834
_exptl_absorpt_correction_T_min 0.8404
_exptl_absorpt_correction_type multi-scan
_exptl_absorpt_process_details 'SADABS V2.10 XP (Bruker, 2003)'
_exptl_crystal_colour colourless
_exptl_crystal_density_diffrn 1.601
_exptl_crystal_density_method 'not measured'
_exptl_crystal_description 'truncated octahedron'
_exptl_crystal_F_000 280
_exptl_crystal_size_max 0.17
_exptl_crystal_size_mid 0.14
_exptl_crystal_size_min 0.12
_refine_diff_density_max 0.279
_refine_diff_density_min -0.248
_refine_diff_density_rms 0.060
_refine_ls_extinction_method none
_refine_ls_goodness_of_fit_ref 1.173
_refine_ls_hydrogen_treatment constr
_refine_ls_matrix_type full
_refine_ls_number_parameters 181
_refine_ls_number_reflns 1089
_refine_ls_number_restraints 377
_refine_ls_restrained_S_all 1.013
_refine_ls_R_factor_all 0.0485
_refine_ls_R_factor_gt 0.0455
_refine_ls_shift/su_max 0.000
_refine_ls_shift/su_mean 0.000
_refine_ls_structure_factor_coef Fsqd
_refine_ls_weighting_details 'calc w=1/[\s^2^(Fo^2^)+(0.0925P)^2^+0.1230P] where P=(Fo^2^+2Fc^2^)/3'
_refine_ls_weighting_scheme calc
_refine_ls_wR_factor_gt 0.1449
_refine_ls_wR_factor_ref 0.1478
_reflns_number_gt 975
_reflns_number_total 1089
_reflns_threshold_expression >2sigma(I)
_cod_data_source_file cg800517h-file003.cif
_cod_data_source_block 1
_cod_depositor_comments
;
The following automatic conversions were performed:

'_exptl_absorpt_correction_type' value 'Multi-scan' changed to
'multi-scan' according to
/home/saulius/struct/CIF-dictionaries/cif_core.dic dictionary named
'cif_core.dic' version 2.4.1 from 2010-06-29.

Automatic conversion script
Id: cif_fix_values 1715 2011-07-08 13:25:40Z adriana 
;
_cod_original_sg_symbol_H-M 'P 21/n'
_cod_database_code 4503799
_computing_data_merging 'SHELXTL V6.10 UNIX (Bruker, 2001)'

loop_
_symmetry_equiv_pos_as_xyz
'x, y, z'
'-x+1/2, y+1/2, -z+1/2'
'-x, -y, -z'
'x-1/2, -y-1/2, z-1/2'

loop_
_atom_site_label
_atom_site_type_symbol
_atom_site_fract_x
_atom_site_fract_y
_atom_site_fract_z
_atom_site_U_iso_or_equiv
_atom_site_adp_type
_atom_site_occupancy
_atom_site_symmetry_multiplicity
_atom_site_calc_flag
_atom_site_refinement_flags
_atom_site_disorder_assembly
_atom_site_disorder_group
N1 N 0.7026(4) 0.9182(7) 0.5535(5) 0.0182(6) Uani 0.74 1 d PDU A 1
H1 H 0.6539 1.0297 0.5324 0.022 Uiso 0.74 1 calc PR A 1
C2 C 0.6225(4) 0.7477(8) 0.5383(5) 0.0167(6) Uani 0.74 1 d PDU A 1
N3 N 0.7052(5) 0.5808(7) 0.5729(5) 0.0180(6) Uani 0.74 1 d PDU A 1
H3 H 0.6550 0.4693 0.5636 0.022 Uiso 0.74 1 calc PR A 1
C4 C 0.8616(5) 0.5685(5) 0.6215(6) 0.0181(7) Uani 0.74 1 d PDU A 1
C5 C 0.9388(4) 0.7588(6) 0.6334(8) 0.0194(6) Uani 0.74 1 d PDU A 1
C6 C 0.8558(4) 0.9229(5) 0.6004(6) 0.0191(7) Uani 0.74 1 d PDU A 1
H6 H 0.9057 1.0465 0.6100 0.023 Uiso 0.74 1 calc PR A 1
O7 O 0.4839(4) 0.7444(13) 0.4963(9) 0.0216(10) Uani 0.74 1 d PDU A 1
O8 O 0.92066(13) 0.40877(16) 0.64942(13) 0.0236(4) Uani 0.74 1 d PDU A 1
C9 C 1.0988(3) 0.7675(9) 0.6826(8) 0.0202(7) Uani 0.74 1 d PDU A 1
C10 C 1.2317(4) 0.7818(5) 0.7229(6) 0.0221(7) Uani 0.74 1 d PDU A 1
H10 H 1.3379 0.7933 0.7552 0.027 Uiso 0.74 1 calc PR A 1
N1' N 0.7020(15) 0.590(2) 0.5512(17) 0.0213(16) Uani 0.26 1 d PDU B 2
H1' H 0.6537 0.4791 0.5270 0.026 Uiso 0.26 1 calc PR B 2
C2' C 0.6213(10) 0.760(2) 0.5386(16) 0.0200(17) Uani 0.26 1 d PDU B 2
N3' N 0.7035(11) 0.927(2) 0.5742(15) 0.0198(14) Uani 0.26 1 d PDU B 2
H3' H 0.6530 1.0382 0.5664 0.024 Uiso 0.26 1 calc PR B 2
C4' C 0.8602(11) 0.9387(12) 0.6218(18) 0.0202(14) Uani 0.26 1 d PDU B 2
C5' C 0.9378(10) 0.7486(16) 0.632(2) 0.0216(15) Uani 0.26 1 d PDU B 2
C6' C 0.8549(15) 0.5846(14) 0.5997(19) 0.0199(16) Uani 0.26 1 d PDU B 2
H6' H 0.9043 0.4608 0.6110 0.024 Uiso 0.26 1 calc PR B 2
O7' O 0.4827(11) 0.761(4) 0.497(3) 0.021(2) Uani 0.26 1 d PDU B 2
O8' O 0.9187(4) 1.0985(5) 0.6495(4) 0.0269(7) Uani 0.26 1 d PDU B 2
C9' C 1.0982(10) 0.740(3) 0.677(3) 0.0226(19) Uani 0.26 1 d PDU B 2
C10' C 1.2309(10) 0.7229(14) 0.7158(17) 0.026(2) Uani 0.26 1 d PDU B 2
H10' H 1.3372 0.7096 0.7467 0.031 Uiso 0.26 1 calc PR B 2

loop_
_atom_site_aniso_label
_atom_site_aniso_U_11
_atom_site_aniso_U_22
_atom_site_aniso_U_33
_atom_site_aniso_U_23
_atom_site_aniso_U_13
_atom_site_aniso_U_12
N1 0.0152(8) 0.0158(9) 0.0233(14) -0.0005(9) 0.0026(7) 0.0005(6)
C2 0.0147(9) 0.0150(11) 0.0211(13) 0.0010(11) 0.0056(11) 0.0008(6)
N3 0.0143(8) 0.0150(8) 0.0238(15) 0.0037(8) 0.0018(8) 0.0014(6)
C4 0.0149(9) 0.0209(9) 0.0184(17) 0.0011(9) 0.0033(9) 0.0021(7)
C5 0.0159(8) 0.0224(9) 0.0202(13) 0.0015(11) 0.0043(11) -0.0002(6)
C6 0.0169(9) 0.0201(9) 0.0202(17) -0.0004(8) 0.0034(8) -0.0026(7)
O7 0.0124(8) 0.0147(15) 0.036(2) -0.0024(13) 0.0011(12) 0.0011(7)
O8 0.0200(6) 0.0178(6) 0.0320(7) 0.0027(4) 0.0022(5) 0.0049(4)
C9 0.0204(8) 0.0181(16) 0.0225(13) -0.0010(12) 0.0049(9) -0.0015(8)
C10 0.0170(8) 0.023(2) 0.0266(11) -0.0025(14) 0.0039(7) -0.0032(9)
N1' 0.0174(19) 0.020(2) 0.024(3) -0.002(3) 0.000(2) -0.0011(18)
C2' 0.017(2) 0.018(3) 0.023(4) -0.003(3) 0.001(3) -0.0005(16)
N3' 0.0174(18) 0.020(2) 0.022(3) -0.005(2) 0.004(2) -0.0037(15)
C4' 0.0166(19) 0.0231(17) 0.022(4) -0.003(2) 0.006(2) -0.0034(14)
C5' 0.0189(18) 0.0252(18) 0.020(3) -0.002(3) 0.003(3) -0.0015(15)
C6' 0.019(2) 0.022(2) 0.017(4) 0.003(2) -0.001(2) 0.0015(17)
O7' 0.016(2) 0.016(4) 0.032(6) 0.007(4) 0.004(3) -0.003(2)
O8' 0.0229(16) 0.0233(15) 0.0325(18) -0.0024(13) 0.0005(13) -0.0079(12)
C9' 0.0218(18) 0.021(4) 0.023(3) 0.000(3) 0.000(3) -0.0014(19)
C10' 0.0225(19) 0.023(6) 0.028(3) -0.003(4) -0.002(2) 0.007(3)

loop_
_atom_type_symbol
_atom_type_description
_atom_type_scat_dispersion_real
_atom_type_scat_dispersion_imag
_atom_type_scat_source
C C 0.0181 0.0091 'International Tables Vol C Tables 4.2.6.8 and 6.1.1.4'
H H 0.0000 0.0000 'International Tables Vol C Tables 4.2.6.8 and 6.1.1.4'
N N 0.0311 0.0180 'International Tables Vol C Tables 4.2.6.8 and 6.1.1.4'
O O 0.0492 0.0322 'International Tables Vol C Tables 4.2.6.8 and 6.1.1.4'

loop_
_exptl_crystal_face_index_h
_exptl_crystal_face_index_k
_exptl_crystal_face_index_l
_exptl_crystal_face_perp_dist
0.00 0.00 -1.00 0.0650
1.00 -1.00 -1.00 0.0700
-1.00 1.00 1.00 0.0700
-1.00 0.00 1.00 0.0600
1.00 0.00 -1.00 0.0600
1.00 0.00 0.00 0.0850
-1.00 0.00 0.00 0.0850
-1.00 -1.00 1.00 0.0700
1.00 1.00 -1.00 0.0700
-1.00 0.00 2.00 0.0600

loop_
_geom_angle_atom_site_label_1
_geom_angle_atom_site_label_2
_geom_angle_atom_site_label_3
_geom_angle
_geom_angle_publ_flag
C2 N1 C6 122.5(3) yes
C2 N1 H1 118.8 ?
C6 N1 H1 118.8 ?
O7 C2 N1 122.2(4) yes
O7 C2 N3 122.3(4) yes
N1 C2 N3 115.5(2) yes
C2 N3 C4 126.8(3) yes
C2 N3 H3 116.6 ?
C4 N3 H3 116.6 ?
O8 C4 N3 119.7(3) yes
O8 C4 C5 126.3(3) yes
N3 C4 C5 114.0(3) yes
C6 C5 C9 121.4(3) yes
C6 C5 C4 118.8(2) yes
C9 C5 C4 119.8(3) yes
C5 C6 N1 122.4(3) yes
C5 C6 H6 118.8 ?
N1 C6 H6 118.8 ?
C10 C9 C5 177.7(5) yes
C9 C10 H10 180.0 ?
C2' N1' C6' 122.8(8) yes
C2' N1' H1' 118.6 ?
C6' N1' H1' 118.6 ?
O7' C2' N1' 121.8(10) yes
O7' C2' N3' 122.6(11) yes
N1' C2' N3' 115.6(5) yes
C2' N3' C4' 126.4(8) yes
C2' N3' H3' 116.8 ?
C4' N3' H3' 116.8 ?
O8' C4' N3' 119.3(8) yes
O8' C4' C5' 126.6(8) yes
N3' C4' C5' 114.1(6) yes
C6' C5' C9' 121.2(9) yes
C6' C5' C4' 118.8(4) yes
C9' C5' C4' 120.0(8) yes
C5' C6' N1' 122.2(8) yes
C5' C6' H6' 118.9 ?
N1' C6' H6' 118.9 ?
C10' C9' C5' 176.9(17) yes
C9' C10' H10' 180.0 ?

loop_
_geom_bond_atom_site_label_1
_geom_bond_atom_site_label_2
_geom_bond_distance
_geom_bond_publ_flag
N1 C2 1.360(3) yes
N1 C6 1.366(3) yes
N1 H1 0.8800 ?
C2 O7 1.235(2) yes
C2 N3 1.364(3) yes
N3 C4 1.397(3) yes
N3 H3 0.8800 ?
C4 O8 1.217(4) yes
C4 C5 1.465(4) yes
C5 C6 1.347(4) yes
C5 C9 1.428(2) yes
C6 H6 0.9500 ?
C9 C10 1.188(3) yes
C10 H10 0.9500 ?
N1' C2' 1.358(6) yes
N1' C6' 1.366(6) yes
N1' H1' 0.8800 ?
C2' O7' 1.235(4) yes
C2' N3' 1.363(6) yes
N3' C4' 1.399(6) yes
N3' H3' 0.8800 ?
C4' O8' 1.215(7) yes
C4' C5' 1.465(7) yes
C5' C6' 1.345(7) yes
C5' C9' 1.428(4) yes
C6' H6' 0.9500 ?
C9' C10' 1.186(5) yes
C10' H10' 0.9500 ?

loop_
_geom_hbond_atom_site_label_D
_geom_hbond_atom_site_label_H
_geom_hbond_atom_site_label_A
_geom_hbond_distance_DH
_geom_hbond_distance_HA
_geom_hbond_distance_DA
_geom_hbond_angle_DHA
_geom_hbond_site_symmetry_A
N1 H1 O7 0.88 1.96 2.832(10) 169.0 3_676
N1 H1 O7' 0.88 1.87 2.73(2) 167.5 3_676
N3 H3 O7 0.88 1.93 2.793(9) 166.3 3_666
N3 H3 O7' 0.88 2.01 2.88(2) 168.0 3_666
N1' H1' O7' 0.88 2.03 2.90(3) 168.1 3_666
N1' H1' O7 0.88 1.95 2.812(13) 166.4 3_666
N3' H3' O7' 0.88 1.85 2.71(3) 163.8 3_676
N3' H3' O7 0.88 1.94 2.805(13) 165.7 3_676
C6 H6 O8 0.95 2.49 3.375(3) 154.3 1_565
C6' H6' O8' 0.95 2.49 3.376(10) 154.7 1_545
C10 H10 O8 0.95 2.32 3.248(3) 164.0 2_756
C10 H10 O8' 0.95 2.57 3.385(4) 143.9 2_746
C10' H10' O8' 0.95 2.35 3.278(10) 164.7 2_746
C10' H10' O8 0.95 2.59 3.395(9) 142.2 2_756

loop_
_geom_torsion_atom_site_label_1
_geom_torsion_atom_site_label_2
_geom_torsion_atom_site_label_3
_geom_torsion_atom_site_label_4
_geom_torsion
_geom_torsion_publ_flag
C6 N1 C2 O7 179.8(5) yes
C6 N1 C2 N3 -0.1(3) yes
O7 C2 N3 C4 -179.9(5) yes
N1 C2 N3 C4 0.0(3) yes
C2 N3 C4 O8 179.5(4) yes
C2 N3 C4 C5 -0.6(6) yes
O8 C4 C5 C6 -178.9(6) yes
N3 C4 C5 C6 1.2(8) yes
O8 C4 C5 C9 -0.4(9) yes
N3 C4 C5 C9 179.7(5) yes
C9 C5 C6 N1 -179.8(5) yes
C4 C5 C6 N1 -1.3(9) yes
C2 N1 C6 C5 0.8(7) yes
C6' N1' C2' O7' -178.7(13) yes
C6' N1' C2' N3' 1.7(8) yes
O7' C2' N3' C4' -179.8(14) yes
N1' C2' N3' C4' -0.2(8) yes
C2' N3' C4' O8' 179.9(11) yes
C2' N3' C4' C5' 0.3(17) yes
O8' C4' C5' C6' 178.7(17) yes
N3' C4' C5' C6' -2(2) yes
O8' C4' C5' C9' -1(3) yes
N3' C4' C5' C9' 179.1(15) yes
C9' C5' C6' N1' -177.6(15) yes
C4' C5' C6' N1' 3(3) yes
C2' N1' C6' C5' -3(2) yes
